data_4310349
loop_
_publ_author_name
'Mitsuhiro Kawahara'
'Md. Khayrul Kabir'
'Koichi Yamada'
'Keiichi Adachi'
'Hitoshi Kumagai'
'Yasuo Narumi'
'Koichi Kindo'
'Susumu Kitagawa'
'Satoshi Kawata'

_publ_section_title
;
 Module-Based Assembly of Copper(II) Chloranilate Compounds: Syntheses,
 Crystal Structures, and Magnetic Properties of
 {[Cu2(CA)(terpy)2][Cu(CA)2]}n and
 {[Cu2(CA)(terpy)2(dmso)2][Cu(CA)2(dmso)2](EtOH)}n (H2CA = Chloranilic
 Acid, terpy = 2,2':6',2''-Terpyridine, dmso = Dimethyl Sulfoxide)
;
_journal_name_full 'Inorganic Chemistry'
_journal_page_first 92
_journal_page_last 100
_journal_paper_doi 10.1021/ic035044y
_journal_volume 43
_journal_year 2004
_chemical_formula_sum 'C58 H52 Cl6 Cu3 N6 O17 S4'
_chemical_formula_weight 1636.69
_space_group_IT_number 2
_symmetry_cell_setting triclinic
_symmetry_Int_Tables_number 2
_symmetry_space_group_name_Hall '-P 1'
_symmetry_space_group_name_H-M 'P -1'
_atom_sites_solution_hydrogens geom
_atom_sites_solution_primary direct
_atom_sites_solution_secondary difmap
_audit_creation_method SHELXL-97
_cell_angle_alpha 90.802(9)
_cell_angle_beta 99.959(12)
_cell_angle_gamma 96.043(12)
_cell_formula_units_Z 1
_cell_length_a 8.418(3)
_cell_length_b 13.341(5)
_cell_length_c 15.286(5)
_cell_measurement_reflns_used 7035
_cell_measurement_temperature 200(2)
_cell_measurement_theta_max 27.5
_cell_measurement_theta_min 3.3
_cell_volume 1680.5(10)
_computing_structure_refinement 'SHELXL-97 (Sheldrick, 1997)'
_computing_structure_solution 'SHELXS-97 (Sheldrick, 1990)'
_diffrn_ambient_temperature 200(2)
_diffrn_detector_area_resol_mean 14.63
_diffrn_measured_fraction_theta_full 0.963
_diffrn_measured_fraction_theta_max 0.963
_diffrn_measurement_device_type 'Rigaku Mercury'
_diffrn_measurement_method \w
_diffrn_radiation_monochromator graphite
_diffrn_radiation_source 'fine-focus sealed tube'
_diffrn_radiation_type MoK\a
_diffrn_radiation_wavelength 0.71069
_diffrn_reflns_av_R_equivalents 0.0257
_diffrn_reflns_av_sigmaI/netI 0.0310
_diffrn_reflns_limit_h_max 10
_diffrn_reflns_limit_h_min -10
_diffrn_reflns_limit_k_max 17
_diffrn_reflns_limit_k_min -17
_diffrn_reflns_limit_l_max 16
_diffrn_reflns_limit_l_min -19
_diffrn_reflns_number 18189
_diffrn_reflns_theta_full 27.48
_diffrn_reflns_theta_max 27.48
_diffrn_reflns_theta_min 6.57
_exptl_absorpt_coefficient_mu 1.375
_exptl_absorpt_correction_T_max 1.000
_exptl_absorpt_correction_T_min 0.7903
_exptl_absorpt_correction_type multi-scan
_exptl_absorpt_process_details 'Jacobson, R. (1998) Private communication'
_exptl_crystal_colour purple
_exptl_crystal_density_diffrn 1.617
_exptl_crystal_density_method 'not measured'
_exptl_crystal_description block
_exptl_crystal_F_000 831
_exptl_crystal_size_max 0.20
_exptl_crystal_size_mid 0.20
_exptl_crystal_size_min 0.20
_refine_diff_density_max 2.304
_refine_diff_density_min -0.876
_refine_diff_density_rms 0.100
_refine_ls_extinction_method none
_refine_ls_goodness_of_fit_ref 1.024
_refine_ls_hydrogen_treatment mixed
_refine_ls_matrix_type full
_refine_ls_number_parameters 448
_refine_ls_number_reflns 7424
_refine_ls_number_restraints 2
_refine_ls_restrained_S_all 1.032
_refine_ls_R_factor_all 0.0761
_refine_ls_R_factor_gt 0.0639
_refine_ls_shift/su_max 0.000
_refine_ls_shift/su_mean 0.000
_refine_ls_structure_factor_coef Fsqd
_refine_ls_weighting_details 'calc w=1/[\s^2^(Fo^2^)+(0.1039P)^2^+3.6780P] where P=(Fo^2^+2Fc^2^)/3'
_refine_ls_weighting_scheme calc
_refine_ls_wR_factor_gt 0.1740
_refine_ls_wR_factor_ref 0.1831
_reflns_number_gt 6155
_reflns_number_total 7424
_reflns_threshold_expression >2sigma(I)
_cod_data_source_file ic035044ysi20030904_104937_2.cif
_cod_data_source_block 2
_cod_depositor_comments
;
The following automatic conversions were performed:

data name '_atom_site_symetry_multiplicity' was replaced with
'_atom_site_symmetry_multiplicity' as specified in the replacement
file 'data/replacement-values/replacement_tags.lst'.

Automatic conversion script
Id: cif_correct_tags 9268 2022-04-12 08:56:07Z antanas 
;
_cod_original_sg_symbol_H-M 'P -1 '
_cod_database_code 4310349

loop_
_symmetry_equiv_pos_as_xyz
'x, y, z'
'-x, -y, -z'

loop_
_atom_site_label
_atom_site_type_symbol
_atom_site_fract_x
_atom_site_fract_y
_atom_site_fract_z
_atom_site_U_iso_or_equiv
_atom_site_adp_type
_atom_site_occupancy
_atom_site_symmetry_multiplicity
_atom_site_calc_flag
_atom_site_refinement_flags
_atom_site_disorder_assembly
_atom_site_disorder_group
Cu1 Cu 0.0000 0.5000 0.0000 0.0387(2) Uani 1 2 d S . .
Cu2 Cu 0.31498(5) 0.23193(3) 0.57807(3) 0.02863(15) Uani 1 1 d . . .
Cl1 Cl 0.2794(2) 0.43674(9) 0.30234(8) 0.0705(5) Uani 1 1 d . . .
Cl2 Cl 0.0696(4) 0.13694(13) -0.03105(16) 0.1534(15) Uani 1 1 d . . .
Cl3 Cl 0.78358(14) 0.41178(7) 0.42241(9) 0.0494(3) Uani 1 1 d . . .
S1 S 0.4012(6) 0.5601(4) -0.0925(4) 0.1110(15) Uani 0.50 1 d PD . .
S2 S 0.3029(3) 0.6258(2) -0.0708(2) 0.0634(7) Uani 0.50 1 d P . .
S3 S 0.00820(19) 0.25342(10) 0.71371(11) 0.0627(4) Uani 1 1 d . . .
O1 O 0.0083(5) 0.3540(2) -0.0145(2) 0.0574(10) Uani 1 1 d . . .
O2 O 0.0946(4) 0.4777(2) 0.12291(19) 0.0441(8) Uani 1 1 d . . .
O3 O 0.3605(5) 0.2285(3) 0.2828(2) 0.0590(10) Uani 1 1 d . . .
O4 O 0.2580(6) 0.0979(3) 0.1450(3) 0.0803(14) Uani 1 1 d . . .
O5 O 0.2870(3) 0.37484(18) 0.57358(19) 0.0334(6) Uani 1 1 d . . .
O6 O 0.5292(3) 0.30301(17) 0.51003(18) 0.0302(5) Uani 1 1 d . . .
O7 O 0.2723(6) 0.5232(5) -0.0312(4) 0.110(2) Uani 1 1 d D . .
O8 O 0.0982(4) 0.1994(2) 0.6554(3) 0.0533(9) Uani 1 1 d . . .
O9 O 0.6341(13) 0.1360(14) 0.1660(8) 0.125(6) Uani 0.50 1 d P . .
N1 N 0.4815(4) 0.2333(2) 0.6921(2) 0.0331(7) Uani 1 1 d . . .
N2 N 0.3478(4) 0.0909(2) 0.5822(2) 0.0283(6) Uani 1 1 d . . .
N3 N 0.1645(4) 0.1806(2) 0.4641(2) 0.0329(7) Uani 1 1 d . . .
C1 C 0.0854(6) 0.3165(3) 0.0544(3) 0.0428(10) Uani 1 1 d . . .
C2 C 0.1358(5) 0.3885(3) 0.1339(3) 0.0332(8) Uani 1 1 d . . .
C3 C 0.2215(5) 0.3554(3) 0.2107(3) 0.0375(9) Uani 1 1 d . . .
C4 C 0.2723(5) 0.2575(3) 0.2178(3) 0.0376(9) Uani 1 1 d . . .
C5 C 0.2157(6) 0.1832(3) 0.1384(3) 0.0478(11) Uani 1 1 d . . .
C6 C 0.1248(8) 0.2190(3) 0.0610(4) 0.0638(17) Uani 1 1 d . . .
C7 C 0.3820(4) 0.4372(2) 0.5390(2) 0.0238(6) Uani 1 1 d . . .
C8 C 0.5206(4) 0.3946(2) 0.5029(2) 0.0227(6) Uani 1 1 d . . .
C9 C 0.6317(4) 0.4615(2) 0.4658(2) 0.0259(7) Uani 1 1 d . . .
C10 C 0.5484(6) 0.3138(3) 0.7438(3) 0.0415(9) Uani 1 1 d . . .
C11 C 0.6616(7) 0.3071(4) 0.8206(3) 0.0511(11) Uani 1 1 d . . .
C12 C 0.7037(6) 0.2144(4) 0.8446(3) 0.0522(11) Uani 1 1 d . . .
C13 C 0.6382(6) 0.1301(3) 0.7919(3) 0.0422(9) Uani 1 1 d . . .
C14 C 0.5273(5) 0.1419(3) 0.7150(3) 0.0316(8) Uani 1 1 d . . .
C15 C 0.4506(5) 0.0593(3) 0.6505(3) 0.0323(8) Uani 1 1 d . . .
C16 C 0.4802(6) -0.0408(3) 0.6554(3) 0.0390(9) Uani 1 1 d . . .
C17 C 0.3985(6) -0.1070(3) 0.5871(3) 0.0435(10) Uani 1 1 d . . .
C18 C 0.2916(6) -0.0735(3) 0.5177(3) 0.0412(10) Uani 1 1 d . . .
C19 C 0.2673(5) 0.0285(3) 0.5163(3) 0.0323(8) Uani 1 1 d . . .
C20 C 0.1620(5) 0.0799(3) 0.4485(3) 0.0348(8) Uani 1 1 d . . .
C21 C 0.0623(6) 0.0317(4) 0.3746(3) 0.0495(11) Uani 1 1 d . . .
C22 C -0.0323(6) 0.0876(5) 0.3163(3) 0.0568(13) Uani 1 1 d . . .
C23 C -0.0303(6) 0.1898(5) 0.3322(4) 0.0581(13) Uani 1 1 d . . .
C24 C 0.0717(6) 0.2338(4) 0.4076(3) 0.0441(10) Uani 1 1 d . . .
C25 C 0.2901(19) 0.6138(10) -0.1784(10) 0.186(7) Uani 1 1 d D . .
C26 C 0.4935(13) 0.6694(7) -0.0260(6) 0.105(3) Uani 1 1 d . . .
C27 C -0.0630(10) 0.3551(6) 0.6561(8) 0.109(3) Uani 1 1 d . . .
C28 C 0.1540(13) 0.3242(11) 0.7909(8) 0.145(5) Uani 1 1 d . . .
C29 C 0.6462(17) 0.0560(12) 0.1070(9) 0.074(3) Uani 0.50 1 d P . .
C30 C 0.568(4) 0.0290(15) 0.001(2) 0.161(11) Uani 0.50 1 d P . .
H1 H 0.5179 0.3782 0.7270 0.038 Uiso 1 1 c . . .
H2 H 0.7081 0.3658 0.8554 0.038 Uiso 1 1 c . . .
H3 H 0.7786 0.2078 0.8977 0.038 Uiso 1 1 c . . .
H4 H 0.6691 0.0653 0.8077 0.038 Uiso 1 1 c . . .
H5 H 0.5537 -0.0634 0.7034 0.038 Uiso 1 1 c . . .
H6 H 0.4167 -0.1762 0.5886 0.038 Uiso 1 1 c . . .
H7 H 0.2350 -0.1191 0.4714 0.038 Uiso 1 1 c . . .
H8 H 0.0599 -0.0386 0.3644 0.038 Uiso 1 1 c . . .
H9 H -0.1004 0.0562 0.2656 0.038 Uiso 1 1 c . . .
H10 H -0.0953 0.2290 0.2924 0.038 Uiso 1 1 c . . .
H11 H 0.0742 0.3042 0.4185 0.038 Uiso 1 1 c . . .
H12 H -0.1385 0.3327 0.6057 0.038 Uiso 1 1 c . . .
H13 H -0.1119 0.3950 0.6944 0.038 Uiso 1 1 c . . .
H14 H 0.0267 0.3961 0.6394 0.038 Uiso 1 1 c . . .
H15 H 0.2157 0.3697 0.7613 0.038 Uiso 1 1 c . . .
H16 H 0.1007 0.3577 0.8304 0.038 Uiso 1 1 c . . .
H17 H 0.2209 0.2787 0.8233 0.038 Uiso 1 1 c . . .
H18 H 0.2194 0.5633 -0.2155 0.038 Uiso 0.50 1 c P . .
H19 H 0.3756 0.6337 -0.2219 0.038 Uiso 0.50 1 c P . .
H20 H 0.2518 0.6681 -0.1665 0.038 Uiso 0.50 1 c P . .
H21 H 0.5801 0.7047 -0.0526 0.038 Uiso 0.50 1 c P . .
H22 H 0.5420 0.6521 0.0324 0.038 Uiso 0.50 1 c P . .
H23 H 0.4178 0.7166 -0.0206 0.038 Uiso 0.50 1 c P . .
H24 H 0.1984 0.5796 -0.2125 0.038 Uiso 0.50 1 c P . .
H25 H 0.3839 0.5723 -0.1940 0.038 Uiso 0.50 1 c P . .
H26 H 0.3190 0.6765 -0.2084 0.038 Uiso 0.50 1 c P . .
H27 H 0.5220 0.7363 -0.0480 0.038 Uiso 0.50 1 c P . .
H28 H 0.5698 0.6272 -0.0397 0.038 Uiso 0.50 1 c P . .
H29 H 0.5061 0.6777 0.0375 0.038 Uiso 0.50 1 c P . .
H30 H 0.7598 0.0588 0.1079 0.038 Uiso 0.50 1 c P . .
H31 H 0.6111 -0.0022 0.1365 0.038 Uiso 0.50 1 c P . .
H32 H 0.4522 0.0197 -0.0055 0.038 Uiso 0.50 1 c P . .
H33 H 0.5988 0.0830 -0.0342 0.038 Uiso 0.50 1 c P . .
H34 H 0.6052 -0.0310 -0.0173 0.038 Uiso 0.50 1 c P . .
H35 H 0.5240 0.1352 0.1746 0.038 Uiso 0.50 1 c P . .

loop_
_atom_site_aniso_label
_atom_site_aniso_U_11
_atom_site_aniso_U_22
_atom_site_aniso_U_33
_atom_site_aniso_U_23
_atom_site_aniso_U_13
_atom_site_aniso_U_12
Cu1 0.0582(5) 0.0189(3) 0.0312(3) -0.0010(2) -0.0189(3) 0.0121(3)
Cu2 0.0363(3) 0.0147(2) 0.0353(3) 0.00316(16) 0.00618(19) 0.00476(16)
Cl1 0.1261(13) 0.0405(6) 0.0341(5) -0.0019(5) -0.0269(7) 0.0273(7)
Cl2 0.248(3) 0.0513(9) 0.1196(16) -0.0484(10) -0.1168(19) 0.0804(14)
Cl3 0.0543(6) 0.0264(5) 0.0801(8) 0.0070(5) 0.0392(6) 0.0165(4)
S1 0.100(3) 0.119(4) 0.115(4) 0.015(3) 0.012(3) 0.032(3)
S2 0.0512(14) 0.0594(16) 0.086(2) 0.0250(14) 0.0215(14) 0.0175(12)
S3 0.0728(9) 0.0458(7) 0.0788(9) -0.0079(6) 0.0446(8) -0.0013(6)
O1 0.085(2) 0.0255(14) 0.0479(18) -0.0077(13) -0.0355(17) 0.0200(15)
O2 0.070(2) 0.0216(13) 0.0333(14) -0.0022(10) -0.0190(13) 0.0168(13)
O3 0.074(2) 0.0475(19) 0.0507(19) 0.0130(15) -0.0162(17) 0.0290(17)
O4 0.118(4) 0.0347(18) 0.077(3) -0.0020(17) -0.031(2) 0.039(2)
O5 0.0380(14) 0.0176(11) 0.0490(16) 0.0074(11) 0.0174(12) 0.0074(10)
O6 0.0404(14) 0.0146(11) 0.0389(14) 0.0028(10) 0.0123(11) 0.0090(10)
O7 0.077(3) 0.118(5) 0.141(5) 0.072(4) 0.025(3) 0.021(3)
O8 0.063(2) 0.0339(16) 0.069(2) -0.0087(15) 0.0361(18) -0.0049(14)
O9 0.060(6) 0.224(17) 0.092(8) 0.072(10) 0.012(5) 0.017(8)
N1 0.0433(18) 0.0220(14) 0.0343(16) 0.0038(12) 0.0078(14) 0.0032(12)
N2 0.0364(16) 0.0164(13) 0.0346(16) 0.0025(11) 0.0128(13) 0.0033(11)
N3 0.0336(16) 0.0292(16) 0.0368(17) 0.0021(13) 0.0085(13) 0.0032(12)
C1 0.055(3) 0.0212(18) 0.044(2) -0.0026(16) -0.0187(19) 0.0119(16)
C2 0.040(2) 0.0229(17) 0.0333(18) 0.0031(14) -0.0067(15) 0.0084(14)
C3 0.051(2) 0.0276(18) 0.0298(18) 0.0028(14) -0.0080(16) 0.0099(16)
C4 0.041(2) 0.0313(19) 0.040(2) 0.0113(16) -0.0012(17) 0.0138(16)
C5 0.057(3) 0.0263(19) 0.057(3) 0.0046(18) -0.008(2) 0.0169(18)
C6 0.091(4) 0.028(2) 0.057(3) -0.012(2) -0.038(3) 0.021(2)
C7 0.0294(17) 0.0178(14) 0.0249(15) 0.0031(12) 0.0042(13) 0.0059(12)
C8 0.0312(17) 0.0145(14) 0.0223(15) 0.0014(11) 0.0021(12) 0.0058(12)
C9 0.0292(17) 0.0185(15) 0.0325(17) 0.0025(12) 0.0095(14) 0.0079(12)
C10 0.055(3) 0.0268(19) 0.041(2) -0.0019(16) 0.0052(19) 0.0018(17)
C11 0.064(3) 0.042(2) 0.041(2) -0.0082(19) 0.002(2) -0.004(2)
C12 0.052(3) 0.061(3) 0.040(2) 0.003(2) -0.001(2) 0.005(2)
C13 0.049(2) 0.041(2) 0.038(2) 0.0104(17) 0.0065(18) 0.0124(18)
C14 0.039(2) 0.0257(17) 0.0333(18) 0.0083(14) 0.0122(15) 0.0069(14)
C15 0.041(2) 0.0242(17) 0.0360(19) 0.0089(14) 0.0149(16) 0.0099(14)
C16 0.052(2) 0.0240(18) 0.044(2) 0.0086(16) 0.0140(19) 0.0112(16)
C17 0.062(3) 0.0217(18) 0.054(3) 0.0047(17) 0.025(2) 0.0102(17)
C18 0.058(3) 0.0231(18) 0.045(2) -0.0078(16) 0.019(2) -0.0019(17)
C19 0.039(2) 0.0237(17) 0.0365(19) -0.0010(14) 0.0156(16) -0.0006(14)
C20 0.036(2) 0.0304(18) 0.039(2) -0.0044(15) 0.0151(16) -0.0031(15)
C21 0.049(3) 0.047(3) 0.049(3) -0.007(2) 0.004(2) -0.006(2)
C22 0.049(3) 0.068(3) 0.048(3) -0.012(2) 0.001(2) -0.008(2)
C23 0.045(3) 0.076(4) 0.050(3) 0.011(3) -0.006(2) 0.011(2)
C24 0.040(2) 0.045(2) 0.048(2) 0.0065(19) 0.0056(18) 0.0095(18)
C25 0.182(14) 0.143(12) 0.196(15) -0.020(10) -0.025(11) -0.056(10)
C26 0.126(7) 0.103(6) 0.095(6) -0.003(5) 0.047(5) 0.008(5)
C27 0.076(5) 0.078(5) 0.194(10) 0.039(6) 0.067(6) 0.030(4)
C28 0.098(7) 0.200(12) 0.133(9) -0.085(8) 0.022(6) 0.013(7)
C29 0.070(8) 0.091(10) 0.053(7) 0.007(6) -0.006(6) 0.004(7)
C30 0.20(3) 0.069(13) 0.19(2) 0.047(15) -0.03(2) 0.012(13)

loop_
_atom_type_symbol
_atom_type_description
_atom_type_scat_dispersion_real
_atom_type_scat_dispersion_imag
_atom_type_scat_source
C C 0.0033 0.0016 'International Tables Vol C Tables 4.2.6.8 and 6.1.1.4'
Cu Cu 0.3201 1.2651 'International Tables Vol C Tables 4.2.6.8 and 6.1.1.4'
O O 0.0106 0.0060 'International Tables Vol C Tables 4.2.6.8 and 6.1.1.4'
Cl Cl 0.1484 0.1585 'International Tables Vol C Tables 4.2.6.8 and 6.1.1.4'
S S 0.1246 0.1234 'International Tables Vol C Tables 4.2.6.8 and 6.1.1.4'
H H 0.0000 0.0000 'International Tables Vol C Tables 4.2.6.8 and 6.1.1.4'
N N 0.0061 0.0033 'International Tables Vol C Tables 4.2.6.8 and 6.1.1.4'

loop_
_geom_angle_atom_site_label_1
_geom_angle_atom_site_label_2
_geom_angle_atom_site_label_3
_geom_angle
_geom_angle_site_symmetry_1
_geom_angle_site_symmetry_3
_geom_angle_publ_flag
O2 Cu1 O2 180.00(15) . 2_565 ?
O2 Cu1 O1 83.38(12) . . ?
O2 Cu1 O1 96.62(12) 2_565 . ?
O1 Cu1 O1 180.0 2_565 . ?
O2 Cu1 O7 87.64(19) . . ?
O2 Cu1 O7 92.36(19) 2_565 . ?
O1 Cu1 O7 92.6(2) 2_565 . ?
O1 Cu1 O7 87.4(2) . . ?
O7 Cu1 O7 180.0(3) 2_565 . ?
N2 Cu2 O5 178.68(12) . . ?
N2 Cu2 N3 80.46(14) . . ?
O5 Cu2 N3 100.06(13) . . ?
N2 Cu2 N1 79.94(13) . . ?
O5 Cu2 N1 99.51(13) . . ?
N3 Cu2 N1 160.36(13) . . ?
N2 Cu2 O8 89.61(12) . . ?
O5 Cu2 O8 91.60(11) . . ?
N3 Cu2 O8 89.17(14) . . ?
N1 Cu2 O8 91.98(14) . . ?
N2 Cu2 O6 102.95(11) . . ?
O5 Cu2 O6 75.81(10) . . ?
N3 Cu2 O6 96.42(12) . . ?
N1 Cu2 O6 86.73(12) . . ?
O8 Cu2 O6 166.92(10) . . ?
O7 S1 C25 103.9(7) . . ?
O7 S1 C26 97.0(5) . . ?
C25 S1 C26 101.0(6) . . ?
O7 S2 C25 110.3(6) . . ?
O7 S2 C26 105.5(4) . . ?
C25 S2 C26 108.7(6) . . ?
O8 S3 C27 107.3(4) . . ?
O8 S3 C28 106.3(4) . . ?
C27 S3 C28 95.9(7) . . ?
C1 O1 Cu1 112.5(3) . . ?
C2 O2 Cu1 112.4(2) . . ?
C7 O5 Cu2 121.5(2) . . ?
C8 O6 Cu2 109.2(2) . . ?
S2 O7 Cu1 109.7(3) . . ?
S1 O7 Cu1 152.1(4) . . ?
S3 O8 Cu2 139.48(19) . . ?
C10 N1 C14 118.7(4) . . ?
C10 N1 Cu2 127.0(3) . . ?
C14 N1 Cu2 114.4(3) . . ?
C19 N2 C15 122.5(3) . . ?
C19 N2 Cu2 118.6(3) . . ?
C15 N2 Cu2 118.9(3) . . ?
C24 N3 C20 119.6(4) . . ?
C24 N3 Cu2 127.2(3) . . ?
C20 N3 Cu2 113.2(3) . . ?
O1 C1 C6 125.8(4) . . ?
O1 C1 C2 114.9(3) . . ?
C6 C1 C2 119.3(4) . . ?
O2 C2 C3 125.0(4) . . ?
O2 C2 C1 115.8(3) . . ?
C3 C2 C1 119.2(3) . . ?
C2 C3 C4 122.8(4) . . ?
C2 C3 Cl1 119.7(3) . . ?
C4 C3 Cl1 117.4(3) . . ?
O3 C4 C3 124.4(4) . . ?
O3 C4 C5 117.7(4) . . ?
C3 C4 C5 117.9(3) . . ?
O4 C5 C6 124.3(5) . . ?
O4 C5 C4 117.9(4) . . ?
C6 C5 C4 117.7(4) . . ?
C1 C6 C5 122.9(4) . . ?
C1 C6 Cl2 119.2(3) . . ?
C5 C6 Cl2 117.8(3) . . ?
O5 C7 C9 123.9(3) . 2_666 ?
O5 C7 C8 116.9(3) . . ?
C9 C7 C8 119.2(3) 2_666 . ?
O6 C8 C9 124.4(3) . . ?
O6 C8 C7 116.7(3) . . ?
C9 C8 C7 118.8(3) . . ?
C7 C9 C8 122.0(3) 2_666 . ?
C7 C9 Cl3 119.7(3) 2_666 . ?
C8 C9 Cl3 118.3(2) . . ?
N1 C10 C11 122.8(4) . . ?
C12 C11 C10 118.3(4) . . ?
C11 C12 C13 120.3(4) . . ?
C12 C13 C14 118.7(4) . . ?
N1 C14 C13 121.3(4) . . ?
N1 C14 C15 113.7(3) . . ?
C13 C14 C15 125.1(4) . . ?
N2 C15 C16 120.9(4) . . ?
N2 C15 C14 113.1(3) . . ?
C15 C16 C17 117.5(4) . . ?
C18 C17 C16 120.9(4) . . ?
C17 C18 C19 118.9(4) . . ?
N2 C19 C18 119.3(4) . . ?
N2 C19 C20 112.9(3) . . ?
C18 C19 C20 127.8(4) . . ?
N3 C20 C21 120.8(4) . . ?
N3 C20 C19 114.8(3) . . ?
C21 C20 C19 124.4(4) . . ?
C22 C21 C20 119.1(5) . . ?
C21 C22 C23 120.2(4) . . ?
C22 C23 C24 118.1(5) . . ?
N3 C24 C23 122.2(5) . . ?
O9 C29 C30 133.3(14) . . ?

loop_
_geom_bond_atom_site_label_1
_geom_bond_atom_site_label_2
_geom_bond_distance
_geom_bond_site_symmetry_2
_geom_bond_publ_flag
Cu1 O2 1.949(3) . ?
Cu1 O1 1.968(3) . ?
Cu1 O7 2.411(5) . ?
Cu2 N2 1.931(3) . ?
Cu2 O5 1.946(3) . ?
Cu2 N3 2.032(3) . ?
Cu2 N1 2.038(3) . ?
Cu2 O8 2.347(3) . ?
Cu2 O6 2.355(3) . ?
Cl1 C3 1.729(4) . ?
Cl2 C6 1.737(5) . ?
Cl3 C9 1.725(3) . ?
S1 O7 1.596(6) . ?
S1 C25 1.691(9) . ?
S1 C26 1.790(11) . ?
S2 O7 1.519(6) . ?
S2 C25 1.635(16) . ?
S2 C26 1.671(11) . ?
S3 O8 1.489(3) . ?
S3 C27 1.731(9) . ?
S3 C28 1.736(11) . ?
O1 C1 1.276(5) . ?
O2 C2 1.280(4) . ?
O3 C4 1.227(5) . ?
O4 C5 1.228(5) . ?
O5 C7 1.276(4) . ?
O6 C8 1.236(4) . ?
O9 C29 1.41(2) . ?
N1 C10 1.337(5) . ?
N1 C14 1.350(5) . ?
N2 C19 1.337(5) . ?
N2 C15 1.339(5) . ?
N3 C24 1.326(5) . ?
N3 C20 1.358(5) . ?
C1 C6 1.377(6) . ?
C1 C2 1.510(5) . ?
C2 C3 1.372(5) . ?
C3 C4 1.416(5) . ?
C4 C5 1.532(6) . ?
C5 C6 1.411(6) . ?
C7 C9 1.370(4) 2_666 ?
C7 C8 1.530(5) . ?
C8 C9 1.421(5) . ?
C10 C11 1.388(7) . ?
C11 C12 1.359(7) . ?
C12 C13 1.382(7) . ?
C13 C14 1.391(6) . ?
C14 C15 1.484(6) . ?
C15 C16 1.386(5) . ?
C16 C17 1.393(7) . ?
C17 C18 1.380(7) . ?
C18 C19 1.397(5) . ?
C19 C20 1.470(6) . ?
C20 C21 1.390(6) . ?
C21 C22 1.371(8) . ?
C22 C23 1.380(8) . ?
C23 C24 1.395(7) . ?
C29 C30 1.66(3) . ?
